data_4315551
loop_
_publ_author_name
'Parisa Mahjoor'
'Susan E. Latturner'

_publ_contact_author_address
;
 Department of Chemistry and Biochemistry
 Florida State University
 Tallahassee, FL  32308
;
_publ_contact_author_email latturne@chem.fsu.edu
_publ_contact_author_fax 8506448281
_publ_contact_author_name 'Prof. Susan E. Latturner'
_publ_contact_author_phone 8506444047
_publ_section_title
;
 Molten Salt Synthesis and Structural Characterization of Novel
 Salt-Inclusion Vanadium Bronze Cs5FeV5O13Cl6
;
_journal_name_full 'Inorganic Chemistry'
_journal_page_first 4486
_journal_page_last 4490
_journal_paper_doi 10.1021/ic902211c
_journal_volume 49
_journal_year 2010
_chemical_formula_sum 'Cl6 Cs5 Fe O13 V5'
_chemical_formula_weight 1395.8
_chemical_name_systematic
; 
 ? 
;
_space_group_IT_number 129
_symmetry_cell_setting tetragonal
_symmetry_space_group_name_Hall '-P 4a 2a'
_symmetry_space_group_name_H-M 'P 4/n m m :2'
_atom_sites_solution_hydrogens none
_atom_sites_solution_primary direct
_atom_sites_solution_secondary difmap
_audit_creation_method SHELXL-97
_cell_angle_alpha 90.00
_cell_angle_beta 90.00
_cell_angle_gamma 90.00
_cell_formula_units_Z 2
_cell_length_a 10.943(4)
_cell_length_b 10.943(4)
_cell_length_c 10.535(5)
_cell_measurement_temperature 293(2)
_cell_volume 1261.6(9)
_computing_cell_refinement 'Bruker SMART'
_computing_data_collection 'Bruker SMART'
_computing_data_reduction 'Bruker SMART'
_computing_molecular_graphics 'Bruker SHELXTL'
_computing_publication_material 'Bruker SHELXTL'
_computing_structure_refinement 'SHELXL-97 (Sheldrick, 1997)'
_computing_structure_solution 'SHELXS-97 (Sheldrick, 1990)'
_diffrn_ambient_temperature 293(2)
_diffrn_measured_fraction_theta_full 0.996
_diffrn_measured_fraction_theta_max 0.996
_diffrn_measurement_device_type 'Bruker APEX CCD area detector'
_diffrn_measurement_method 'phi and omega scans'
_diffrn_radiation_monochromator graphite
_diffrn_radiation_source 'fine-focus sealed tube'
_diffrn_radiation_type MoK\a
_diffrn_radiation_wavelength 0.71073
_diffrn_reflns_av_R_equivalents 0.0859
_diffrn_reflns_av_sigmaI/netI 0.0271
_diffrn_reflns_limit_h_max 14
_diffrn_reflns_limit_h_min -14
_diffrn_reflns_limit_k_max 14
_diffrn_reflns_limit_k_min -14
_diffrn_reflns_limit_l_max 14
_diffrn_reflns_limit_l_min -13
_diffrn_reflns_number 15742
_diffrn_reflns_theta_full 28.42
_diffrn_reflns_theta_max 28.42
_diffrn_reflns_theta_min 1.93
_exptl_absorpt_coefficient_mu 6.689
_exptl_absorpt_correction_type empirical
_exptl_absorpt_process_details 'via SADABS (Bruker, 2000)'
_exptl_crystal_colour green
_exptl_crystal_density_diffrn 3.66
_exptl_crystal_density_method 'not measured'
_exptl_crystal_description plate
_exptl_crystal_F_000 1077
_exptl_crystal_size_max 0.05
_exptl_crystal_size_mid 0.04
_exptl_crystal_size_min 0.02
_refine_diff_density_max 1.262
_refine_diff_density_min -1.998
_refine_diff_density_rms 0.207
_refine_ls_extinction_method none
_refine_ls_goodness_of_fit_ref 1.177
_refine_ls_hydrogen_treatment none
_refine_ls_matrix_type full
_refine_ls_number_parameters 51
_refine_ls_number_reflns 938
_refine_ls_number_restraints 0
_refine_ls_restrained_S_all 1.177
_refine_ls_R_factor_all 0.0419
_refine_ls_R_factor_gt 0.0340
_refine_ls_shift/su_max 0.024
_refine_ls_shift/su_mean 0.003
_refine_ls_structure_factor_coef Fsqd
_refine_ls_weighting_details 'calc w=1/[\s^2^(Fo^2^)+(0.0204P)^2^+9.4300P] where P=(Fo^2^+2Fc^2^)/3'
_refine_ls_weighting_scheme calc
_refine_ls_wR_factor_gt 0.0683
_refine_ls_wR_factor_ref 0.0713
_reflns_number_gt 840
_reflns_number_total 938
_reflns_threshold_expression >2sigma(I)
_cod_data_source_file ic902211c_si_002.cif
_cod_data_source_block 2198greena
_cod_original_cell_volume 1261.5(8)
_cod_original_sg_symbol_H-M 'P 4/n m m'
_cod_original_formula_sum Cs5FeV5Cl6O13
_cod_database_code 4315551

loop_
_symmetry_equiv_pos_as_xyz
'x, y, z'
'-x+1/2, -y+1/2, z'
'-y+1/2, x, z'
'y, -x+1/2, z'
'-x, y+1/2, -z'
'x+1/2, -y, -z'
'y+1/2, x+1/2, -z'
'-y, -x, -z'
'-x, -y, -z'
'x-1/2, y-1/2, -z'
'y-1/2, -x, -z'
'-y, x-1/2, -z'
'x, -y-1/2, z'
'-x-1/2, y, z'
'-y-1/2, -x-1/2, z'
'y, x, z'

loop_
_atom_site_label
_atom_site_type_symbol
_atom_site_fract_x
_atom_site_fract_y
_atom_site_fract_z
_atom_site_U_iso_or_equiv
_atom_site_adp_type
_atom_site_occupancy
_atom_site_symmetry_multiplicity
_atom_site_calc_flag
_atom_site_refinement_flags
_atom_site_disorder_assembly
_atom_site_disorder_group
Cs1 Cs 0.2500 0.2500 0.35166(10) 0.0230(2) Uani 1 8 d S . .
Cs2 Cs 0.51330(3) -0.01330(3) 0.28121(5) 0.02584(16) Uani 1 2 d S . .
Fe3 Fe 0.2500 -0.2500 0.5000 0.0180(5) Uani 1 8 d S . .
V4 V 0.52639(10) 0.2500 0.01096(11) 0.0124(2) Uani 1 2 d S . .
V5 V 0.7500 -0.2500 0.1497(2) 0.0142(5) Uani 1 8 d S . .
O2 O 0.7500 -0.2500 0.3247(10) 0.015(2) Uani 1 8 d S . .
O3 O 0.4524(6) 0.2500 0.1432(5) 0.0300(14) Uani 1 2 d S . .
O4 O 0.4234(5) 0.2500 -0.1089(5) 0.0218(12) Uani 1 2 d S . .
O5 O 0.6138(4) 0.1138(4) 0.0000 0.0227(12) Uani 1 2 d S . .
Cl1 Cl 0.47053(17) -0.2500 0.50502(19) 0.0259(4) Uani 1 2 d S . .
Cl2 Cl 0.2500 -0.2500 0.2740(3) 0.0321(7) Uani 1 4 d S . .

loop_
_atom_site_aniso_label
_atom_site_aniso_U_11
_atom_site_aniso_U_22
_atom_site_aniso_U_33
_atom_site_aniso_U_23
_atom_site_aniso_U_13
_atom_site_aniso_U_12
Cs1 0.0185(3) 0.0185(3) 0.0321(5) 0.000 0.000 0.000
Cs2 0.02662(19) 0.02662(19) 0.0243(3) -0.00153(14) 0.00153(14) 0.0040(2)
Fe3 0.0154(6) 0.0154(6) 0.0232(11) 0.000 0.000 0.000
V4 0.0064(5) 0.0093(5) 0.0213(6) 0.000 0.0000(5) 0.000
V5 0.0092(7) 0.0092(7) 0.0242(12) 0.000 0.000 0.000
O2 0.008(3) 0.008(3) 0.028(6) 0.000 0.000 0.000
O3 0.028(3) 0.028(3) 0.034(3) 0.000 0.013(3) 0.000
O4 0.012(3) 0.016(3) 0.037(3) 0.000 -0.008(2) 0.000
O5 0.0165(16) 0.0165(16) 0.035(3) 0.0007(16) -0.0007(16) 0.006(2)
Cl1 0.0181(9) 0.0265(10) 0.0333(10) 0.000 -0.0004(9) 0.000
Cl2 0.0408(18) 0.0325(16) 0.0230(14) 0.000 0.000 0.000

loop_
_atom_type_symbol
_atom_type_description
_atom_type_scat_dispersion_real
_atom_type_scat_dispersion_imag
_atom_type_scat_source
O O 0.0106 0.0060 'International Tables Vol C Tables 4.2.6.8 and 6.1.1.4'
V V 0.3005 0.5294 'International Tables Vol C Tables 4.2.6.8 and 6.1.1.4'
Fe Fe 0.3463 0.8444 'International Tables Vol C Tables 4.2.6.8 and 6.1.1.4'
Cs Cs -0.3680 2.1192 'International Tables Vol C Tables 4.2.6.8 and 6.1.1.4'
Cl Cl 0.1484 0.1585 'International Tables Vol C Tables 4.2.6.8 and 6.1.1.4'

loop_
_geom_angle_atom_site_label_1
_geom_angle_atom_site_label_2
_geom_angle_atom_site_label_3
_geom_angle
_geom_angle_site_symmetry_1
_geom_angle_site_symmetry_3
_geom_angle_publ_flag
O3 Cs1 O3 60.28(14) 4 2 ?
O3 Cs1 O3 90.5(2) 4 3 ?
O3 Cs1 O3 60.28(14) 2 3 ?
O3 Cs1 O3 60.28(14) 4 . ?
O3 Cs1 O3 90.5(2) 2 . ?
O3 Cs1 O3 60.28(14) 3 . ?
O3 Cs1 O2 134.76(12) 4 9_656 ?
O3 Cs1 O2 134.76(12) 2 9_656 ?
O3 Cs1 O2 134.76(12) 3 9_656 ?
O3 Cs1 O2 134.76(12) . 9_656 ?
O3 Cs1 Cl1 161.52(12) 4 11_666 ?
O3 Cs1 Cl1 108.16(5) 2 11_666 ?
O3 Cs1 Cl1 71.03(12) 3 11_666 ?
O3 Cs1 Cl1 108.16(5) . 11_666 ?
O2 Cs1 Cl1 63.72(4) 9_656 11_666 ?
O3 Cs1 Cl1 108.16(5) 4 9_656 ?
O3 Cs1 Cl1 161.52(12) 2 9_656 ?
O3 Cs1 Cl1 108.16(5) 3 9_656 ?
O3 Cs1 Cl1 71.03(12) . 9_656 ?
O2 Cs1 Cl1 63.72(4) 9_656 9_656 ?
Cl1 Cs1 Cl1 78.70(3) 11_666 9_656 ?
O3 Cs1 Cl1 71.03(12) 4 12_556 ?
O3 Cs1 Cl1 108.16(5) 2 12_556 ?
O3 Cs1 Cl1 161.52(12) 3 12_556 ?
O3 Cs1 Cl1 108.16(5) . 12_556 ?
O2 Cs1 Cl1 63.72(4) 9_656 12_556 ?
Cl1 Cs1 Cl1 127.45(8) 11_666 12_556 ?
Cl1 Cs1 Cl1 78.70(3) 9_656 12_556 ?
O3 Cs1 Cl1 108.16(5) 4 10_566 ?
O3 Cs1 Cl1 71.03(12) 2 10_566 ?
O3 Cs1 Cl1 108.16(5) 3 10_566 ?
O3 Cs1 Cl1 161.52(12) . 10_566 ?
O2 Cs1 Cl1 63.72(4) 9_656 10_566 ?
Cl1 Cs1 Cl1 78.70(3) 11_666 10_566 ?
Cl1 Cs1 Cl1 127.45(8) 9_656 10_566 ?
Cl1 Cs1 Cl1 78.70(3) 12_556 10_566 ?
O3 Cs1 Cs2 51.67(5) 4 4 ?
O3 Cs1 Cs2 51.67(5) 2 4 ?
O3 Cs1 Cs2 111.58(8) 3 4 ?
O3 Cs1 Cs2 111.58(8) . 4 ?
O2 Cs1 Cs2 100.324(17) 9_656 4 ?
Cl1 Cs1 Cs2 134.677(12) 11_666 4 ?
Cl1 Cs1 Cs2 134.677(12) 9_656 4 ?
Cl1 Cs1 Cs2 57.01(2) 12_556 4 ?
Cl1 Cs1 Cs2 57.01(2) 10_566 4 ?
O3 Cs1 Cs2 111.58(8) 4 3 ?
O3 Cs1 Cs2 111.58(8) 2 3 ?
O3 Cs1 Cs2 51.67(5) 3 3 ?
O3 Cs1 Cs2 51.67(5) . 3 ?
O2 Cs1 Cs2 100.324(17) 9_656 3 ?
Cl1 Cs1 Cs2 57.01(2) 11_666 3 ?
Cl1 Cs1 Cs2 57.01(2) 9_656 3 ?
Cl1 Cs1 Cs2 134.677(12) 12_556 3 ?
Cl1 Cs1 Cs2 134.677(12) 10_566 3 ?
Cs2 Cs1 Cs2 159.35(3) 4 3 ?
O3 Cs1 Cs2 111.58(8) 4 2 ?
O3 Cs1 Cs2 51.67(5) 2 2 ?
O3 Cs1 Cs2 51.67(5) 3 2 ?
O3 Cs1 Cs2 111.58(8) . 2 ?
O2 Cs1 Cs2 100.324(17) 9_656 2 ?
Cl1 Cs1 Cs2 57.01(2) 11_666 2 ?
Cl1 Cs1 Cs2 134.677(12) 9_656 2 ?
Cl1 Cs1 Cs2 134.677(12) 12_556 2 ?
Cl1 Cs1 Cs2 57.01(2) 10_566 2 ?
Cs2 Cs1 Cs2 88.160(6) 4 2 ?
Cs2 Cs1 Cs2 88.160(6) 3 2 ?
O4 Cs2 O4 48.96(17) 9_655 12_655 ?
O4 Cs2 O3 95.82(13) 9_655 4 ?
O4 Cs2 O3 119.69(12) 12_655 4 ?
O4 Cs2 O3 119.69(12) 9_655 . ?
O4 Cs2 O3 95.82(13) 12_655 . ?
O3 Cs2 O3 56.8(2) 4 . ?
O4 Cs2 O5 49.47(9) 9_655 9_655 ?
O4 Cs2 O5 76.88(10) 12_655 9_655 ?
O3 Cs2 O5 48.21(9) 4 9_655 ?
O3 Cs2 O5 79.54(11) . 9_655 ?
O4 Cs2 O5 76.88(10) 9_655 . ?
O4 Cs2 O5 49.47(9) 12_655 . ?
O3 Cs2 O5 79.54(11) 4 . ?
O3 Cs2 O5 48.21(9) . . ?
O5 Cs2 O5 61.34(16) 9_655 . ?
O4 Cs2 Cl1 108.86(9) 9_655 4_655 ?
O4 Cs2 Cl1 79.41(9) 12_655 4_655 ?
O3 Cs2 Cl1 155.29(10) 4 4_655 ?
O3 Cs2 Cl1 109.07(10) . 4_655 ?
O5 Cs2 Cl1 155.50(4) 9_655 4_655 ?
O5 Cs2 Cl1 106.60(8) . 4_655 ?
O4 Cs2 Cl1 79.41(9) 9_655 . ?
O4 Cs2 Cl1 108.86(9) 12_655 . ?
O3 Cs2 Cl1 109.07(10) 4 . ?
O3 Cs2 Cl1 155.29(10) . . ?
O5 Cs2 Cl1 106.60(8) 9_655 . ?
O5 Cs2 Cl1 155.50(4) . . ?
Cl1 Cs2 Cl1 75.46(6) 4_655 . ?
O4 Cs2 Cl1 164.59(10) 9_655 9_656 ?
O4 Cs2 Cl1 118.33(9) 12_655 9_656 ?
O3 Cs2 Cl1 98.89(10) 4 9_656 ?
O3 Cs2 Cl1 65.99(10) . 9_656 ?
O5 Cs2 Cl1 142.94(4) 9_655 9_656 ?
O5 Cs2 Cl1 101.27(7) . 9_656 ?
Cl1 Cs2 Cl1 56.63(5) 4_655 9_656 ?
Cl1 Cs2 Cl1 99.95(3) . 9_656 ?
O4 Cs2 Cl1 118.33(9) 9_655 12_556 ?
O4 Cs2 Cl1 164.59(10) 12_655 12_556 ?
O3 Cs2 Cl1 65.99(10) 4 12_556 ?
O3 Cs2 Cl1 98.89(10) . 12_556 ?
O5 Cs2 Cl1 101.27(7) 9_655 12_556 ?
O5 Cs2 Cl1 142.94(4) . 12_556 ?
Cl1 Cs2 Cl1 99.95(3) 4_655 12_556 ?
Cl1 Cs2 Cl1 56.63(5) . 12_556 ?
Cl1 Cs2 Cl1 72.41(6) 9_656 12_556 ?
O4 Cs2 O2 50.08(16) 9_655 . ?
O4 Cs2 O2 50.08(16) 12_655 . ?
O3 Cs2 O2 144.11(14) 4 . ?
O3 Cs2 O2 144.11(14) . . ?
O5 Cs2 O2 99.54(14) 9_655 . ?
O5 Cs2 O2 99.54(14) . . ?
Cl1 Cs2 O2 59.72(12) 4_655 . ?
Cl1 Cs2 O2 59.72(12) . . ?
Cl1 Cs2 O2 116.22(13) 9_656 . ?
Cl1 Cs2 O2 116.22(13) 12_556 . ?
O4 Cs2 Cl2 67.26(9) 9_655 . ?
O4 Cs2 Cl2 116.16(9) 12_655 . ?
O3 Cs2 Cl2 58.43(10) 4 . ?
O3 Cs2 Cl2 115.18(11) . . ?
O5 Cs2 Cl2 58.05(9) 9_655 . ?
O5 Cs2 Cl2 119.30(9) . . ?
Cl1 Cs2 Cl2 130.28(5) 4_655 . ?
Cl1 Cs2 Cl2 54.87(5) . . ?
Cl1 Cs2 Cl2 125.03(4) 9_656 . ?
Cl1 Cs2 Cl2 52.74(5) 12_556 . ?
O2 Cs2 Cl2 93.159(9) . . ?
Cl2 Fe3 Cl2 180.0 11_656 . ?
Cl2 Fe3 Cl1 88.74(5) 11_656 . ?
Cl2 Fe3 Cl1 91.26(5) . . ?
Cl2 Fe3 Cl1 88.74(5) 11_656 2_545 ?
Cl2 Fe3 Cl1 91.26(5) . 2_545 ?
Cl1 Fe3 Cl1 177.49(10) . 2_545 ?
Cl2 Fe3 Cl1 91.26(5) 11_656 11_656 ?
Cl2 Fe3 Cl1 88.74(5) . 11_656 ?
Cl1 Fe3 Cl1 90.028(2) . 11_656 ?
Cl1 Fe3 Cl1 90.028(2) 2_545 11_656 ?
Cl2 Fe3 Cl1 91.26(5) 11_656 12_556 ?
Cl2 Fe3 Cl1 88.74(5) . 12_556 ?
Cl1 Fe3 Cl1 90.028(2) . 12_556 ?
Cl1 Fe3 Cl1 90.028(2) 2_545 12_556 ?
Cl1 Fe3 Cl1 177.49(10) 11_656 12_556 ?
O3 V4 O4 108.1(3) . . ?
O3 V4 O5 109.09(14) . 11_665 ?
O4 V4 O5 108.09(14) . 11_665 ?
O3 V4 O5 109.09(14) . . ?
O4 V4 O5 108.09(14) . . ?
O5 V4 O5 114.2(4) 11_665 . ?
O3 V4 Cs2 127.15(14) . 9_655 ?
O4 V4 Cs2 50.28(11) . 9_655 ?
O5 V4 Cs2 123.09(8) 11_665 9_655 ?
O5 V4 Cs2 58.05(9) . 9_655 ?
O3 V4 Cs2 127.15(14) . 11_665 ?
O4 V4 Cs2 50.28(11) . 11_665 ?
O5 V4 Cs2 58.05(9) 11_665 11_665 ?
O5 V4 Cs2 123.09(8) . 11_665 ?
Cs2 V4 Cs2 79.61(4) 9_655 11_665 ?
O3 V4 Cs2 51.31(10) . 3 ?
O4 V4 Cs2 120.03(11) . 3 ?
O5 V4 Cs2 57.85(9) 11_665 3 ?
O5 V4 Cs2 131.43(9) . 3 ?
Cs2 V4 Cs2 170.27(3) 9_655 3 ?
Cs2 V4 Cs2 94.33(3) 11_665 3 ?
O3 V4 Cs2 51.31(10) . . ?
O4 V4 Cs2 120.04(11) . . ?
O5 V4 Cs2 131.43(9) 11_665 . ?
O5 V4 Cs2 57.85(9) . . ?
Cs2 V4 Cs2 94.33(3) 9_655 . ?
Cs2 V4 Cs2 170.27(3) 11_665 . ?
Cs2 V4 Cs2 90.61(4) 3 . ?
O2 V5 O4 102.77(18) . 11_655 ?
O2 V5 O4 102.77(18) . 9_655 ?
O4 V5 O4 87.20(8) 11_655 9_655 ?
O2 V5 O4 102.77(18) . 12_655 ?
O4 V5 O4 154.5(4) 11_655 12_655 ?
O4 V5 O4 87.20(8) 9_655 12_655 ?
O2 V5 O4 102.77(18) . 10_655 ?
O4 V5 O4 87.20(8) 11_655 10_655 ?
O4 V5 O4 154.5(4) 9_655 10_655 ?
O4 V5 O4 87.20(8) 12_655 10_655 ?
O2 V5 Cs2 69.28(4) . 4_655 ?
O4 V5 Cs2 136.32(5) 11_655 4_655 ?
O4 V5 Cs2 136.32(5) 9_655 4_655 ?
O4 V5 Cs2 55.47(10) 12_655 4_655 ?
O4 V5 Cs2 55.47(10) 10_655 4_655 ?
O2 V5 Cs2 69.28(4) . 3_545 ?
O4 V5 Cs2 55.47(10) 11_655 3_545 ?
O4 V5 Cs2 55.47(10) 9_655 3_545 ?
O4 V5 Cs2 136.32(5) 12_655 3_545 ?
O4 V5 Cs2 136.32(5) 10_655 3_545 ?
Cs2 V5 Cs2 138.56(8) 4_655 3_545 ?
O2 V5 Cs2 69.28(4) . 2_645 ?
O4 V5 Cs2 55.47(10) 11_655 2_645 ?
O4 V5 Cs2 136.32(5) 9_655 2_645 ?
O4 V5 Cs2 136.32(5) 12_655 2_645 ?
O4 V5 Cs2 55.47(10) 10_655 2_645 ?
Cs2 V5 Cs2 82.81(3) 4_655 2_645 ?
Cs2 V5 Cs2 82.81(3) 3_545 2_645 ?
O2 V5 Cs2 69.28(4) . . ?
O4 V5 Cs2 136.32(5) 11_655 . ?
O4 V5 Cs2 55.47(10) 9_655 . ?
O4 V5 Cs2 55.47(10) 12_655 . ?
O4 V5 Cs2 136.32(5) 10_655 . ?
Cs2 V5 Cs2 82.81(3) 4_655 . ?
Cs2 V5 Cs2 82.81(3) 3_545 . ?
Cs2 V5 Cs2 138.56(8) 2_645 . ?
V5 O2 Cs1 180.0 . 9_656 ?
V5 O2 Cs2 82.87(16) . 3_545 ?
Cs1 O2 Cs2 97.13(16) 9_656 3_545 ?
V5 O2 Cs2 82.87(16) . 4_655 ?
Cs1 O2 Cs2 97.13(16) 9_656 4_655 ?
Cs2 O2 Cs2 165.7(3) 3_545 4_655 ?
V5 O2 Cs2 82.87(16) . 2_645 ?
Cs1 O2 Cs2 97.13(16) 9_656 2_645 ?
Cs2 O2 Cs2 89.12(4) 3_545 2_645 ?
Cs2 O2 Cs2 89.12(4) 4_655 2_645 ?
V5 O2 Cs2 82.87(16) . . ?
Cs1 O2 Cs2 97.13(16) 9_656 . ?
Cs2 O2 Cs2 89.12(4) 3_545 . ?
Cs2 O2 Cs2 89.12(4) 4_655 . ?
Cs2 O2 Cs2 165.7(3) 2_645 . ?
V4 O3 Cs1 164.9(3) . . ?
V4 O3 Cs2 106.25(14) . 3 ?
Cs1 O3 Cs2 80.38(11) . 3 ?
V4 O3 Cs2 106.25(14) . . ?
Cs1 O3 Cs2 80.38(11) . . ?
Cs2 O3 Cs2 121.93(19) 3 . ?
V4 O4 V5 144.5(3) . 9_655 ?
V4 O4 Cs2 106.02(14) . 9_655 ?
V5 O4 Cs2 94.85(14) 9_655 9_655 ?
V4 O4 Cs2 106.02(14) . 11_665 ?
V5 O4 Cs2 94.85(14) 9_655 11_665 ?
Cs2 O4 Cs2 106.24(16) 9_655 11_665 ?
V4 O5 V4 155.5(4) 12_655 . ?
V4 O5 Cs2 96.36(8) 12_655 9_655 ?
V4 O5 Cs2 96.09(8) . 9_655 ?
V4 O5 Cs2 96.09(8) 12_655 . ?
V4 O5 Cs2 96.36(8) . . ?
Cs2 O5 Cs2 118.66(16) 9_655 . ?
Fe3 Cl1 Cs1 154.98(8) . 9_656 ?
Fe3 Cl1 Cs2 96.76(5) . 3_545 ?
Cs1 Cl1 Cs2 100.17(4) 9_656 3_545 ?
Fe3 Cl1 Cs2 96.76(5) . . ?
Cs1 Cl1 Cs2 100.17(4) 9_656 . ?
Cs2 Cl1 Cs2 94.27(6) 3_545 . ?
Fe3 Cl1 Cs2 93.54(4) . 9_656 ?
Cs1 Cl1 Cs2 71.60(4) 9_656 9_656 ?
Cs2 Cl1 Cs2 168.77(6) 3_545 9_656 ?
Cs2 Cl1 Cs2 80.05(3) . 9_656 ?
Fe3 Cl1 Cs2 93.54(4) . 11_656 ?
Cs1 Cl1 Cs2 71.60(4) 9_656 11_656 ?
Cs2 Cl1 Cs2 80.05(3) 3_545 11_656 ?
Cs2 Cl1 Cs2 168.77(6) . 11_656 ?
Cs2 Cl1 Cs2 103.80(6) 9_656 11_656 ?
Fe3 Cl2 Cs2 88.88(4) . . ?
Fe3 Cl2 Cs2 88.88(4) . 2_545 ?
Cs2 Cl2 Cs2 177.76(9) . 2_545 ?
Fe3 Cl2 Cs2 88.88(4) . 4 ?
Cs2 Cl2 Cs2 96.064(15) . 4 ?
Cs2 Cl2 Cs2 83.892(15) 2_545 4 ?
Fe3 Cl2 Cs2 88.88(4) . 3_545 ?
Cs2 Cl2 Cs2 83.892(15) . 3_545 ?
Cs2 Cl2 Cs2 96.064(15) 2_545 3_545 ?
Cs2 Cl2 Cs2 177.76(9) 4 3_545 ?

loop_
_geom_bond_atom_site_label_1
_geom_bond_atom_site_label_2
_geom_bond_distance
_geom_bond_site_symmetry_2
_geom_bond_publ_flag
Cs1 O3 3.119(6) 4 ?
Cs1 O3 3.119(6) 2 ?
Cs1 O3 3.119(6) 3 ?
Cs1 O3 3.119(6) . ?
Cs1 O2 3.409(11) 9_656 ?
Cs1 Cl1 3.411(2) 11_666 ?
Cs1 Cl1 3.411(2) 9_656 ?
Cs1 Cl1 3.411(2) 12_556 ?
Cs1 Cl1 3.411(2) 10_566 ?
Cs1 Cs2 4.1416(14) 4 ?
Cs1 Cs2 4.1416(14) 3 ?
Cs1 Cs2 4.1416(14) 2 ?
Cs2 O4 3.238(3) 9_655 ?
Cs2 O4 3.238(3) 12_655 ?
Cs2 O3 3.295(3) 4 ?
Cs2 O3 3.295(3) . ?
Cs2 O5 3.453(3) 9_655 ?
Cs2 O5 3.453(3) . ?
Cs2 Cl1 3.5338(17) 4_655 ?
Cs2 Cl1 3.5338(17) . ?
Cs2 Cl1 3.6612(16) 9_656 ?
Cs2 Cl1 3.6612(16) 12_556 ?
Cs2 O2 3.6917(18) . ?
Cs2 Cl2 3.8750(12) . ?
Fe3 Cl2 2.381(3) 11_656 ?
Fe3 Cl2 2.381(3) . ?
Fe3 Cl1 2.414(2) . ?
Fe3 Cl1 2.414(2) 2_545 ?
Fe3 Cl1 2.414(2) 11_656 ?
Fe3 Cl1 2.414(2) 12_556 ?
V4 O3 1.611(6) . ?
V4 O4 1.692(5) . ?
V4 O5 1.7746(14) 11_665 ?
V4 O5 1.7746(14) . ?
V4 Cs2 4.0462(16) 9_655 ?
V4 Cs2 4.0462(16) 11_665 ?
V4 Cs2 4.0531(15) 3 ?
V5 O2 1.844(11) . ?
V5 O4 1.946(5) 11_655 ?
V5 O4 1.946(5) 9_655 ?
V5 O4 1.946(5) 12_655 ?
V5 O4 1.946(5) 10_655 ?
V5 Cs2 3.9164(15) 4_655 ?
V5 Cs2 3.9164(15) 3_545 ?
V5 Cs2 3.9164(15) 2_645 ?
O2 Cs1 3.409(11) 9_656 ?
O2 Cs2 3.6917(18) 3_545 ?
O2 Cs2 3.6917(18) 4_655 ?
O2 Cs2 3.6917(18) 2_645 ?
O3 Cs2 3.295(3) 3 ?
O4 V5 1.946(5) 9_655 ?
O4 Cs2 3.238(3) 9_655 ?
O4 Cs2 3.238(3) 11_665 ?
O5 V4 1.7746(14) 12_655 ?
O5 Cs2 3.453(3) 9_655 ?
Cl1 Cs1 3.411(2) 9_656 ?
Cl1 Cs2 3.5338(17) 3_545 ?
Cl1 Cs2 3.6612(16) 9_656 ?
Cl1 Cs2 3.6612(16) 11_656 ?
Cl2 Cs2 3.8750(12) 2_545 ?
Cl2 Cs2 3.8750(12) 4 ?
Cl2 Cs2 3.8750(12) 3_545 ?
